data_7057036
loop_
_publ_author_name
'Himoto, K.'
'Suzuki, S.'
'Okubo, T.'
'Maekawa, M.'
'Kuroda-Sowa, T.'

_publ_section_title
;
 A new semiconducting 1D Cu(i)--Cu(ii) mixed-valence coordination polymer
 with Cu(ii) dimethylpiperidine--dithiocarbamate and a tetranuclear
 Cu(i)--Br cluster unit
;
_journal_issue 6
_journal_name_full 'New Journal of Chemistry'
_journal_page_first 3995
_journal_paper_doi 10.1039/C7NJ04763K
_journal_volume 42
_journal_year 2018
_chemical_formula_moiety 'C10 H17 Br2 Cu2.5 N2 S2'
_chemical_formula_sum 'C10 H17 Br2 Cu2.5 N2 S2'
_chemical_formula_weight 548.05
_space_group_crystal_system triclinic
_space_group_IT_number 2
_space_group_name_Hall '-P 1'
_space_group_name_H-M_alt 'P -1'
_symmetry_space_group_name_Hall '-P 1'
_symmetry_space_group_name_H-M 'P -1'
_atom_sites_solution_hydrogens geom
_atom_sites_solution_primary direct
_atom_sites_solution_secondary difmap
_audit_update_record
;
2017-11-30 deposited with the CCDC.
2018-02-16 downloaded from the CCDC.
;
_cell_angle_alpha 79.856(4)
_cell_angle_beta 77.927(4)
_cell_angle_gamma 83.881(4)
_cell_formula_units_Z 2
_cell_length_a 7.6203(9)
_cell_length_b 10.1947(13)
_cell_length_c 11.2268(11)
_cell_measurement_reflns_used 2706
_cell_measurement_temperature 100
_cell_measurement_theta_max 27.48
_cell_measurement_theta_min 3.90
_cell_volume 837.34(17)
_computing_cell_refinement CrystalClear
_computing_data_collection 'CrystalClear (Rigaku Inc., 2008)'
_computing_data_reduction CrystalClear
_computing_molecular_graphics 'CrystalStructure 4.2.5'
_computing_publication_material 'CrystalStructure 4.2.5 (Rigaku, 2017)'
_computing_structure_refinement 'SHELXL97 (Sheldrick, 2008)'
_computing_structure_solution 'Il Milione (Burla, et al., 2007)'
_diffrn_ambient_temperature 100
_diffrn_detector_area_resol_mean 7.111
_diffrn_measured_fraction_theta_full 0.985
_diffrn_measured_fraction_theta_max 0.985
_diffrn_measurement_device_type 'Rigaku Saturn724'
_diffrn_measurement_method \w
_diffrn_radiation_type 'Mo K\a'
_diffrn_radiation_wavelength 0.71075
_diffrn_reflns_av_R_equivalents 0.0315
_diffrn_reflns_Laue_measured_fraction_full 0.985
_diffrn_reflns_Laue_measured_fraction_max 0.985
_diffrn_reflns_limit_h_max 9
_diffrn_reflns_limit_h_min -9
_diffrn_reflns_limit_k_max 13
_diffrn_reflns_limit_k_min -13
_diffrn_reflns_limit_l_max 14
_diffrn_reflns_limit_l_min -14
_diffrn_reflns_number 9958
_diffrn_reflns_point_group_measured_fraction_full 0.985
_diffrn_reflns_point_group_measured_fraction_max 0.985
_diffrn_reflns_theta_full 25.242
_diffrn_reflns_theta_max 27.484
_diffrn_reflns_theta_min 3.531
_diffrn_standards_number 0
_exptl_absorpt_coefficient_mu 8.178
_exptl_absorpt_correction_T_max 0.038
_exptl_absorpt_correction_T_min 0.028
_exptl_absorpt_correction_type multi-scan
_exptl_absorpt_process_details 'REQAB (Rigaku, 1998)'
_exptl_crystal_colour black
_exptl_crystal_density_diffrn 2.174
_exptl_crystal_density_method 'not measured'
_exptl_crystal_description block
_exptl_crystal_F_000 531.00
_exptl_crystal_size_max 0.400
_exptl_crystal_size_mid 0.400
_exptl_crystal_size_min 0.400
_refine_diff_density_max 0.58
_refine_diff_density_min -0.46
_refine_ls_extinction_method none
_refine_ls_goodness_of_fit_ref 0.960
_refine_ls_hydrogen_treatment constr
_refine_ls_number_parameters 169
_refine_ls_number_reflns 3777
_refine_ls_number_restraints 0
_refine_ls_R_factor_all 0.0225
_refine_ls_R_factor_gt 0.0191
_refine_ls_shift/su_max 0.002
_refine_ls_structure_factor_coef Fsqd
_refine_ls_weighting_details 'w = 1/[\s^2^(Fo^2^)+(0.0196P)^2^] where P=(Fo^2^+2Fc^2^)/3'
_refine_ls_weighting_scheme calc
_refine_ls_wR_factor_gt 0.0448
_refine_ls_wR_factor_ref 0.0454
_reflns_Friedel_coverage 0.000
_reflns_number_gt 3230
_reflns_number_total 3777
_reflns_threshold_expression F^2^>2.0\s(F^2^)
_cod_data_source_file c7nj04763k2.cif
_cod_data_source_block 130128_Cu26dmPip_4CuBr_block_p5
_cod_depositor_comments 'Adding full bibliography for 7057036.cif.'
_cod_original_cell_volume 837.35(17)
_cod_database_code 7057036
_shelxl_version_number 2014-1

loop_
_space_group_symop_id
_space_group_symop_operation_xyz
1 +X,+Y,+Z
2 -X,-Y,-Z

loop_
_atom_site_label
_atom_site_type_symbol
_atom_site_fract_x
_atom_site_fract_y
_atom_site_fract_z
_atom_site_U_iso_or_equiv
_atom_site_adp_type
_atom_site_occupancy
_atom_site_site_symmetry_order
_atom_site_calc_flag
_atom_site_refinement_flags_posn
_atom_site_refinement_flags_adp
_atom_site_refinement_flags_occupancy
Br1 Br 1.16114(3) 0.34996(2) 0.07993(2) 0.01506(6) Uani 1 1 d . . .
Br2 Br 1.04794(3) 0.32541(2) -0.24581(2) 0.01994(6) Uani 1 1 d . . .
Cu1 Cu 0.5000 0.5000 0.0000 0.01500(9) Uani 1 2 d S . P
Cu2 Cu 0.92416(4) 0.40203(3) -0.05152(2) 0.01961(7) Uani 1 1 d . . .
Cu3 Cu 1.30088(4) 0.31559(3) -0.14627(3) 0.02033(7) Uani 1 1 d . . .
S1 S 0.66933(7) 0.30562(5) 0.06442(5) 0.01373(11) Uani 1 1 d . . .
S2 S 1.50009(7) 0.48601(5) -0.20303(5) 0.01453(11) Uani 1 1 d . . .
N1 N 0.6969(2) 0.30247(16) 0.30196(15) 0.0140(4) Uani 1 1 d . . .
N2 N 1.4835(3) 0.16167(18) -0.13822(17) 0.0219(4) Uani 1 1 d . . .
C1 C 0.6355(3) 0.3657(2) 0.20413(19) 0.0133(4) Uani 1 1 d . . .
C2 C 0.6371(3) 0.3533(2) 0.42221(19) 0.0214(5) Uani 1 1 d . . .
H2 H 0.6077 0.4517 0.4025 0.026 Uiso 1 1 calc R U .
C3 C 0.7882(4) 0.3342(2) 0.4944(2) 0.0300(6) Uani 1 1 d . . .
H3A H 0.7401 0.3567 0.5779 0.036 Uiso 1 1 calc R U .
H3B H 0.8816 0.3964 0.4527 0.036 Uiso 1 1 calc R U .
C4 C 0.8738(4) 0.1910(2) 0.5058(2) 0.0309(6) Uani 1 1 d . . .
H4A H 0.9722 0.1823 0.5527 0.037 Uiso 1 1 calc R U .
H4B H 0.7828 0.1281 0.5505 0.037 Uiso 1 1 calc R U .
C5 C 0.9477(3) 0.1584(2) 0.3771(2) 0.0241(5) Uani 1 1 d . . .
H5A H 1.0032 0.0657 0.3840 0.029 Uiso 1 1 calc R U .
H5B H 1.0433 0.2188 0.3356 0.029 Uiso 1 1 calc R U .
C6 C 0.8055(3) 0.1718(2) 0.29710(19) 0.0168(5) Uani 1 1 d . . .
H6 H 0.8711 0.1728 0.2100 0.020 Uiso 1 1 calc R U .
C7 C 0.4638(3) 0.2917(2) 0.4935(2) 0.0333(6) Uani 1 1 d . . .
H7A H 0.4853 0.1942 0.5097 0.040 Uiso 1 1 calc R U .
H7B H 0.3693 0.3154 0.4445 0.040 Uiso 1 1 calc R U .
H7C H 0.4257 0.3258 0.5719 0.040 Uiso 1 1 calc R U .
C8 C 0.6859(3) 0.0547(2) 0.3283(2) 0.0256(5) Uani 1 1 d . . .
H8A H 0.6054 0.0649 0.2692 0.031 Uiso 1 1 calc R U .
H8B H 0.6144 0.0531 0.4119 0.031 Uiso 1 1 calc R U .
H8C H 0.7613 -0.0291 0.3238 0.031 Uiso 1 1 calc R U .
C9 C 1.6137(3) 0.0992(2) -0.1279(2) 0.0224(5) Uani 1 1 d . . .
C10 C 1.7823(3) 0.0209(2) -0.1134(2) 0.0332(6) Uani 1 1 d . . .
H10A H 1.8841 0.0726 -0.1577 0.040 Uiso 1 1 calc R U .
H10B H 1.7879 -0.0622 -0.1471 0.040 Uiso 1 1 calc R U .
H10C H 1.7881 -0.0004 -0.0256 0.040 Uiso 1 1 calc R U .

loop_
_atom_site_aniso_label
_atom_site_aniso_U_11
_atom_site_aniso_U_22
_atom_site_aniso_U_33
_atom_site_aniso_U_23
_atom_site_aniso_U_13
_atom_site_aniso_U_12
Br1 0.01354(11) 0.01643(11) 0.01525(11) -0.00153(8) -0.00301(8) -0.00244(8)
Br2 0.01784(12) 0.02923(13) 0.01447(12) -0.00882(9) -0.00177(9) -0.00316(10)
Cu1 0.01422(19) 0.01786(19) 0.01405(19) -0.00490(15) -0.00453(15) 0.00127(15)
Cu2 0.01787(14) 0.02466(15) 0.01577(14) -0.00574(11) 0.00009(11) -0.00160(12)
Cu3 0.02060(15) 0.01794(14) 0.02350(16) -0.00406(11) -0.00596(12) -0.00146(12)
S1 0.0133(3) 0.0167(3) 0.0121(3) -0.0052(2) -0.0021(2) -0.0013(2)
S2 0.0142(3) 0.0153(3) 0.0140(3) -0.0045(2) -0.0011(2) -0.0002(2)
N1 0.0185(9) 0.0129(9) 0.0098(9) -0.0019(7) -0.0005(7) -0.0025(7)
N2 0.0277(11) 0.0151(10) 0.0240(11) -0.0068(8) -0.0047(9) -0.0006(9)
C1 0.0105(10) 0.0144(10) 0.0144(11) -0.0035(8) 0.0021(8) -0.0045(8)
C2 0.0376(14) 0.0136(11) 0.0116(11) -0.0031(9) -0.0010(10) -0.0008(10)
C3 0.0580(18) 0.0195(12) 0.0160(12) -0.0051(10) -0.0156(12) 0.0019(12)
C4 0.0538(17) 0.0213(13) 0.0192(13) -0.0012(10) -0.0169(12) 0.0060(12)
C5 0.0343(14) 0.0191(12) 0.0181(12) 0.0004(9) -0.0092(11) 0.0044(10)
C6 0.0247(12) 0.0120(10) 0.0127(11) -0.0028(8) -0.0016(9) 0.0007(9)
C7 0.0457(16) 0.0263(13) 0.0198(13) -0.0077(10) 0.0142(12) -0.0015(12)
C8 0.0360(15) 0.0156(11) 0.0228(13) -0.0042(10) 0.0019(11) -0.0042(11)
C9 0.0292(13) 0.0155(11) 0.0211(12) -0.0057(9) 0.0026(10) -0.0048(10)
C10 0.0266(14) 0.0207(13) 0.0463(17) -0.0030(12) 0.0021(12) 0.0032(11)

loop_
_atom_type_symbol
_atom_type_description
_atom_type_scat_dispersion_real
_atom_type_scat_dispersion_imag
_atom_type_scat_source
C C 0.0033 0.0016
;
International Tables for Crystallography
(Vol. C, Tables 4.2.6.8 and 6.1.1.4)
;
H H 0.0000 0.0000
;
International Tables for Crystallography
(Vol. C, Table 6.1.1.4)
;
Br Br -0.2901 2.4595
;
International Tables for Crystallography
(Vol. C, Tables 4.2.6.8 and 6.1.1.4)
;
Cu Cu 0.3201 1.2651
;
International Tables for Crystallography
(Vol. C, Tables 4.2.6.8 and 6.1.1.4)
;
N N 0.0061 0.0033
;
International Tables for Crystallography
(Vol. C, Tables 4.2.6.8 and 6.1.1.4)
;
S S 0.1246 0.1234
;
International Tables for Crystallography
(Vol. C, Tables 4.2.6.8 and 6.1.1.4)
;

loop_
_geom_angle_atom_site_label_1
_geom_angle_atom_site_label_2
_geom_angle_atom_site_label_3
_geom_angle
_geom_angle_site_symmetry_1
_geom_angle_site_symmetry_3
Cu2 Br1 Cu2 70.752(12) . 2_765
Cu2 Br1 Cu3 69.994(12) . .
Cu2 Br1 Cu3 101.331(12) 2_765 .
Cu3 Br2 Cu2 75.200(13) . .
S2 Cu1 S2 180.00(3) 2_765 1_455
S2 Cu1 S1 76.896(19) 2_765 .
S2 Cu1 S1 103.104(19) 1_455 .
S2 Cu1 S1 103.104(19) 2_765 2_665
S2 Cu1 S1 76.896(19) 1_455 2_665
S1 Cu1 S1 180.0 . 2_665
S1 Cu2 Br2 116.610(18) . .
S1 Cu2 Br1 106.249(18) . .
Br2 Cu2 Br1 107.545(14) . .
S1 Cu2 Br1 104.975(18) . 2_765
Br2 Cu2 Br1 111.931(14) . 2_765
Br1 Cu2 Br1 109.248(12) . 2_765
S1 Cu2 Cu2 117.70(2) . 2_765
Br2 Cu2 Cu2 125.658(17) . 2_765
Br1 Cu2 Cu2 54.670(11) . 2_765
Br1 Cu2 Cu2 54.578(12) 2_765 2_765
S1 Cu2 Cu3 137.576(19) . .
Br2 Cu2 Cu3 52.254(9) . .
Br1 Cu2 Cu3 56.413(11) . .
Br1 Cu2 Cu3 117.164(13) 2_765 .
Cu2 Cu2 Cu3 85.240(14) 2_765 .
N2 Cu3 S2 97.65(6) . .
N2 Cu3 Br2 123.73(5) . .
S2 Cu3 Br2 120.118(19) . .
N2 Cu3 Br1 107.40(6) . .
S2 Cu3 Br1 100.174(17) . .
Br2 Cu3 Br1 105.067(14) . .
N2 Cu3 Cu2 143.45(6) . .
S2 Cu3 Cu2 115.281(19) . .
Br2 Cu3 Cu2 52.547(11) . .
Br1 Cu3 Cu2 53.593(9) . .
C1 S1 Cu2 104.42(7) . .
C1 S1 Cu1 84.95(7) . .
Cu2 S1 Cu1 88.55(2) . .
C1 S2 Cu1 85.91(7) 2_765 1_655
C1 S2 Cu3 105.37(7) 2_765 .
Cu1 S2 Cu3 92.35(2) 1_655 .
C1 N1 C6 120.33(17) . .
C1 N1 C2 119.34(17) . .
C6 N1 C2 119.86(16) . .
C9 N2 Cu3 161.57(18) . .
N1 C1 S2 123.63(16) . 2_765
N1 C1 S1 124.11(16) . .
S2 C1 S1 112.16(11) 2_765 .
N1 C2 C3 111.09(19) . .
N1 C2 C7 110.18(18) . .
C3 C2 C7 114.09(19) . .
N1 C2 H2 107.0 . .
C3 C2 H2 107.0 . .
C7 C2 H2 107.0 . .
C2 C3 C4 112.12(19) . .
C2 C3 H3A 109.2 . .
C4 C3 H3A 109.2 . .
C2 C3 H3B 109.2 . .
C4 C3 H3B 109.2 . .
H3A C3 H3B 107.9 . .
C5 C4 C3 108.54(18) . .
C5 C4 H4A 110.0 . .
C3 C4 H4A 110.0 . .
C5 C4 H4B 110.0 . .
C3 C4 H4B 110.0 . .
H4A C4 H4B 108.4 . .
C4 C5 C6 113.6(2) . .
C4 C5 H5A 108.8 . .
C6 C5 H5A 108.8 . .
C4 C5 H5B 108.8 . .
C6 C5 H5B 108.8 . .
H5A C5 H5B 107.7 . .
N1 C6 C8 111.65(18) . .
N1 C6 C5 110.45(16) . .
C8 C6 C5 113.35(18) . .
N1 C6 H6 107.0 . .
C8 C6 H6 107.0 . .
C5 C6 H6 107.0 . .
C2 C7 H7A 109.5 . .
C2 C7 H7B 109.5 . .
H7A C7 H7B 109.5 . .
C2 C7 H7C 109.5 . .
H7A C7 H7C 109.5 . .
H7B C7 H7C 109.5 . .
C6 C8 H8A 109.5 . .
C6 C8 H8B 109.5 . .
H8A C8 H8B 109.5 . .
C6 C8 H8C 109.5 . .
H8A C8 H8C 109.5 . .
H8B C8 H8C 109.5 . .
N2 C9 C10 178.8(2) . .
C9 C10 H10A 109.5 . .
C9 C10 H10B 109.5 . .
H10A C10 H10B 109.5 . .
C9 C10 H10C 109.5 . .
H10A C10 H10C 109.5 . .
H10B C10 H10C 109.5 . .

loop_
_geom_bond_atom_site_label_1
_geom_bond_atom_site_label_2
_geom_bond_distance
_geom_bond_site_symmetry_2
Br1 Cu2 2.5209(4) .
Br1 Cu2 2.5238(5) 2_765
Br1 Cu3 2.6093(4) .
Br2 Cu3 2.4071(4) .
Br2 Cu2 2.4166(4) .
Cu1 S2 2.3087(6) 2_765
Cu1 S2 2.3087(6) 1_455
Cu1 S1 2.3356(6) .
Cu1 S1 2.3357(6) 2_665
Cu2 S1 2.3087(6) .
Cu2 Br1 2.5238(5) 2_765
Cu2 Cu2 2.9205(6) 2_765
Cu2 Cu3 2.9432(5) .
Cu3 N2 1.9863(19) .
Cu3 S2 2.3445(6) .
S1 C1 1.743(2) .
S2 C1 1.737(2) 2_765
S2 Cu1 2.3087(6) 1_655
N1 C1 1.320(3) .
N1 C6 1.495(2) .
N1 C2 1.496(2) .
N2 C9 1.136(3) .
C1 S2 1.737(2) 2_765
C2 C3 1.519(3) .
C2 C7 1.529(3) .
C2 H2 1.0000 .
C3 C4 1.530(3) .
C3 H3A 0.9900 .
C3 H3B 0.9900 .
C4 C5 1.519(3) .
C4 H4A 0.9900 .
C4 H4B 0.9900 .
C5 C6 1.527(3) .
C5 H5A 0.9900 .
C5 H5B 0.9900 .
C6 C8 1.526(3) .
C6 H6 1.0000 .
C7 H7A 0.9800 .
C7 H7B 0.9800 .
C7 H7C 0.9800 .
C8 H8A 0.9800 .
C8 H8B 0.9800 .
C8 H8C 0.9800 .
C9 C10 1.462(3) .
C10 H10A 0.9800 .
C10 H10B 0.9800 .
C10 H10C 0.9800 .

loop_
_geom_torsion_atom_site_label_1
_geom_torsion_atom_site_label_2
_geom_torsion_atom_site_label_3
_geom_torsion_atom_site_label_4
_geom_torsion
_geom_torsion_site_symmetry_4
C6 N1 C1 S2 177.00(14) 2_765
C2 N1 C1 S2 4.9(3) 2_765
C6 N1 C1 S1 1.0(3) .
C2 N1 C1 S1 -171.04(15) .
Cu2 S1 C1 N1 -93.69(17) .
Cu1 S1 C1 N1 179.11(17) .
Cu2 S1 C1 S2 89.93(10) 2_765
Cu1 S1 C1 S2 2.74(9) 2_765
C1 N1 C2 C3 -144.39(19) .
C6 N1 C2 C3 43.5(3) .
C1 N1 C2 C7 88.2(2) .
C6 N1 C2 C7 -83.9(2) .
N1 C2 C3 C4 -50.9(3) .
C7 C2 C3 C4 74.4(3) .
C2 C3 C4 C5 59.2(3) .
C3 C4 C5 C6 -58.5(3) .
C1 N1 C6 C8 -86.8(2) .
C2 N1 C6 C8 85.2(2) .
C1 N1 C6 C5 146.08(19) .
C2 N1 C6 C5 -41.9(2) .
C4 C5 C6 N1 48.9(2) .
C4 C5 C6 C8 -77.3(2) .
